data_1541799
loop_
_publ_author_name
'Petz, W.'
'Mealli, C.'
'Weller, F.'
'Reinhold, J.'
'Barthel, A.'

_publ_section_title
;
 Preparation, spectroscopic properties, and crystal structures of Fe2 (C
 O)6 (mue-(C O)) (mue-(C F2))2, Fe2 (C O)6 (mue-(C O))2 (mue-(C F2)), and
 Fe2 (C O)6 (mue-(C F2)) (P Ph3)2 - theoretical studies of methylenic
 carbon bridges
;
_journal_name_full 'Zeitschrift fuer Anorganische und Allgemeine Chemie'
_journal_page_first 1859
_journal_page_last 1869
_journal_volume 627
_journal_year 2001
_chemical_formula_sum 'C9 F4 Fe2 O7'
_chemical_name_systematic '((C O) (C F2)2 (Fe (C O)3)2)'
_space_group_IT_number 62
_symmetry_space_group_name_Hall '-P 2ac 2n'
_symmetry_space_group_name_H-M 'P n m a'
_cell_angle_alpha 90
_cell_angle_beta 90
_cell_angle_gamma 90
_cell_formula_units_Z 4
_cell_length_a 8.957
_cell_length_b 11.131
_cell_length_c 12.378
_cell_volume 1234.091
_citation_journal_id_ASTM ZAACAB
_cod_data_source_file Petz_ZAACAB_2001_168.cif
_cod_data_source_block C9F4Fe2O7
_cod_database_code 1541799

loop_
_symmetry_equiv_pos_as_xyz
x,y,z
-x+1/2,-y,z+1/2
x+1/2,-y+1/2,-z+1/2
-x,y+1/2,-z
-x,-y,-z
x-1/2,y,-z-1/2
-x-1/2,y-1/2,z-1/2
x,-y-1/2,z

loop_
_atom_site_label
_atom_site_type_symbol
_atom_site_fract_x
_atom_site_fract_y
_atom_site_fract_z
_atom_site_occupancy
_atom_site_U_iso_or_equiv
F1 F-1 0.4508 0.6248 0.87679 1 0.0
F2 F-1 0.3034 0.5183 0.9701 1 0.0
C4 C 0.3373 0.6278 1.1693 1 0.0
C3 C 0.552 0.75 1.0635 1 0.0
C2 C 0.0381 0.6266 0.9019 1 0.0
O1 O 0.6795 0.75 1.0618 1 0.0
O2 O -0.0421 0.5503 0.8903 1 0.0
C6 C 0.3381 0.6341 0.9491 1 0.0
Fe2 Fe+2 0.3505 0.75 1.06967 1 0.0
O3 O 0.3259 0.5538 1.2305 1 0.0
C5 C 0.1242 0.75 1.0725 1 0.0
O5 O 0.2527 0.75 0.6875 1 0.0
Fe1 Fe+2 0.17184 0.75 0.9178 1 0.0
C1 C 0.2231 0.75 0.776 1 0.0
O4 O 0.0295 0.75 1.1352 1 0.0
